data_7246619
loop_
_publ_author_name
'Johnson, Oliver D.'
'Wainwright, Stephen G.'
'Whitwood, Adrian C.'
'Bruce, Duncan W.'

_publ_section_title
;
 Hydrogen-bonded liquid crystals formed from 4-alkoxystilbazoles and
 chlorophenols
;
_journal_issue 18
_journal_name_full CrystEngComm
_journal_page_first 2778
_journal_page_last 2788
_journal_paper_doi 10.1039/D3CE00266G
_journal_volume 25
_journal_year 2023
_chemical_formula_moiety 'C6 H4 Cl2 O, C21 H27 N O'
_chemical_formula_sum 'C27 H31 Cl2 N O2'
_chemical_formula_weight 472.43
_space_group_crystal_system triclinic
_space_group_IT_number 2
_space_group_name_Hall '-P 1'
_space_group_name_H-M_alt 'P -1'
_atom_sites_solution_hydrogens mixed
_atom_sites_solution_primary direct
_audit_creation_date 2023-02-28
_audit_creation_method
;
Olex2 1.5
(compiled 2023.02.24 svn.rf166f9f3 for OlexSys, GUI svn.r6725)
;
_cell_angle_alpha 91.184(3)
_cell_angle_beta 91.699(3)
_cell_angle_gamma 92.084(2)
_cell_formula_units_Z 2
_cell_length_a 7.7755(10)
_cell_length_b 9.6671(12)
_cell_length_c 16.403(2)
_cell_measurement_reflns_used 4432
_cell_measurement_temperature 110.15
_cell_measurement_theta_max 29.91
_cell_measurement_theta_min 2.42
_cell_volume 1231.3(3)
_computing_cell_refinement 'Bruker SMART'
_computing_data_collection 'Bruker SMART'
_computing_data_reduction 'Bruker SAINT'
_computing_molecular_graphics 'Olex2 1.5 (Dolomanov et al., 2009)'
_computing_publication_material 'Olex2 1.5 (Dolomanov et al., 2009)'
_computing_structure_refinement 'SHELXL 2018/3 (Sheldrick, 2015)'
_computing_structure_solution 'SHELXS-1997  (Sheldrick, 2008)'
_diffrn_ambient_temperature 110.15
_diffrn_measured_fraction_theta_full 0.998
_diffrn_measured_fraction_theta_max 0.965
_diffrn_measurement_device_type 'CCD area detector'
_diffrn_measurement_method 'phi and omega scans'
_diffrn_radiation_monochromator graphite
_diffrn_radiation_type MoK\a
_diffrn_radiation_wavelength 0.71073
_diffrn_reflns_av_R_equivalents 0.0196
_diffrn_reflns_av_unetI/netI 0.0313
_diffrn_reflns_Laue_measured_fraction_full 0.998
_diffrn_reflns_Laue_measured_fraction_max 0.965
_diffrn_reflns_limit_h_max 10
_diffrn_reflns_limit_h_min -10
_diffrn_reflns_limit_k_max 13
_diffrn_reflns_limit_k_min -13
_diffrn_reflns_limit_l_max 23
_diffrn_reflns_limit_l_min -23
_diffrn_reflns_number 14040
_diffrn_reflns_point_group_measured_fraction_full 0.998
_diffrn_reflns_point_group_measured_fraction_max 0.965
_diffrn_reflns_theta_full 25.242
_diffrn_reflns_theta_max 29.988
_diffrn_reflns_theta_min 2.109
_exptl_absorpt_coefficient_mu 0.288
_exptl_absorpt_correction_T_max 0.947
_exptl_absorpt_correction_T_min 0.809
_exptl_absorpt_correction_type multi-scan
_exptl_absorpt_process_details 'SADABS v2.10 (Sheldrick)'
_exptl_crystal_colour yellow
_exptl_crystal_colour_primary yellow
_exptl_crystal_density_diffrn 1.274
_exptl_crystal_description block
_exptl_crystal_F_000 500
_exptl_crystal_size_max 0.25
_exptl_crystal_size_mid 0.21
_exptl_crystal_size_min 0.19
_refine_diff_density_max 0.387
_refine_diff_density_min -0.219
_refine_diff_density_rms 0.055
_refine_ls_extinction_method none
_refine_ls_goodness_of_fit_ref 1.034
_refine_ls_hydrogen_treatment mixed
_refine_ls_matrix_type full
_refine_ls_number_parameters 294
_refine_ls_number_reflns 6920
_refine_ls_number_restraints 0
_refine_ls_restrained_S_all 1.034
_refine_ls_R_factor_all 0.0523
_refine_ls_R_factor_gt 0.0409
_refine_ls_shift/su_max 0.001
_refine_ls_shift/su_mean 0.000
_refine_ls_structure_factor_coef Fsqd
_refine_ls_weighting_details 'w=1/[\s^2^(Fo^2^)+(0.0607P)^2^+0.1810P] where P=(Fo^2^+2Fc^2^)/3'
_refine_ls_weighting_scheme calc
_refine_ls_wR_factor_gt 0.1043
_refine_ls_wR_factor_ref 0.1127
_reflns_Friedel_coverage 0.000
_reflns_number_gt 5612
_reflns_number_total 6920
_reflns_threshold_expression 'I > 2\s(I)'
_cod_data_source_file d3ce00266g2.cif
_cod_data_source_block dwb1001m
_cod_depositor_comments 'Adding full bibliography for 7246619--7246622.cif.'
_cod_database_code 7246619
_shelx_shelxl_version_number 2018/3
_shelx_space_group_comment
;
The symmetry employed for this shelxl refinement is uniquely defined
by the following loop, which should always be used as a source of
symmetry information in preference to the above space-group names.
They are only intended as comments.
;
_shelx_estimated_absorpt_t_max 0.947
_shelx_estimated_absorpt_t_min 0.932
_olex2_refinement_description
;
1. Fixed Uiso
 At 1.2 times of:
  All C(H) groups, All C(H,H) groups
 At 1.5 times of:
  All C(H,H,H) groups
2.a Secondary CH2 refined with riding coordinates:
 C20(H20A,H20B), C21(H21A,H21B), C22(H22A,H22B), C23(H23A,H23B), C24(H24A,
 H24B), C25(H25A,H25B), C26(H26A,H26B)
2.b Aromatic/amide H refined with riding coordinates:
 C2(H2), C4(H4), C5(H5), C7(H7), C8(H8), C10(H10), C11(H11), C12(H12),
 C13(H13), C15(H15), C16(H16), C18(H18), C19(H19)
2.c Idealised Me refined as rotating group:
 C27(H27A,H27B,H27C)
;
_olex2_submission_special_instructions 'No special instructions were received'

loop_
_space_group_symop_operation_xyz
'x, y, z'
'-x, -y, -z'

loop_
_atom_site_label
_atom_site_type_symbol
_atom_site_fract_x
_atom_site_fract_y
_atom_site_fract_z
_atom_site_U_iso_or_equiv
_atom_site_adp_type
_atom_site_occupancy
_atom_site_site_symmetry_order
_atom_site_calc_flag
_atom_site_refinement_flags_posn
_atom_site_refinement_flags_adp
_atom_site_refinement_flags_occupancy
_atom_site_disorder_assembly
_atom_site_disorder_group
C1 C 0.44114(15) 0.67007(12) 0.93516(8) 0.0209(2) Uani 1 1 d . . . . .
C2 C 0.48902(15) 0.66593(12) 0.85336(8) 0.0214(2) Uani 1 1 d . . . . .
H2 H 0.581732 0.723911 0.836179 0.026 Uiso 1 1 calc R U . . .
C3 C 0.40167(16) 0.57772(13) 0.79769(8) 0.0227(2) Uani 1 1 d . . . . .
C4 C 0.26463(17) 0.49095(13) 0.81923(9) 0.0268(3) Uani 1 1 d . . . . .
H4 H 0.204985 0.432021 0.779962 0.032 Uiso 1 1 calc R U . . .
C5 C 0.21823(17) 0.49373(13) 0.90045(9) 0.0266(3) Uani 1 1 d . . . . .
H5 H 0.126353 0.434591 0.917334 0.032 Uiso 1 1 calc R U . . .
C6 C 0.30398(15) 0.58137(12) 0.95698(8) 0.0220(2) Uani 1 1 d . . . . .
Cl1 Cl 0.46935(5) 0.57684(4) 0.69733(2) 0.03153(10) Uani 1 1 d . . . . .
Cl2 Cl 0.24190(4) 0.58400(3) 1.05786(2) 0.02855(9) Uani 1 1 d . . . . .
O1 O 0.51944(12) 0.75403(10) 0.99170(6) 0.0275(2) Uani 1 1 d . . . . .
H1 H 0.611(3) 0.802(2) 0.9692(13) 0.068(7) Uiso 1 1 d . . . . .
C7 C 1.18223(16) 0.98011(13) 0.07324(7) 0.0228(2) Uani 1 1 d . . . . .
H7 H 1.269112 0.922628 0.053530 0.027 Uiso 1 1 calc R U . . .
C8 C 1.03347(16) 0.91819(13) 0.10223(8) 0.0223(2) Uani 1 1 d . . . . .
H8 H 1.019371 0.820129 0.100935 0.027 Uiso 1 1 calc R U . . .
C9 C 0.90412(15) 0.99848(12) 0.13331(7) 0.0204(2) Uani 1 1 d . . . . .
C10 C 0.93379(16) 1.14280(13) 0.13307(8) 0.0234(3) Uani 1 1 d . . . . .
H10 H 0.851113 1.202886 0.154179 0.028 Uiso 1 1 calc R U . . .
C11 C 1.08449(17) 1.19609(13) 0.10181(8) 0.0250(3) Uani 1 1 d . . . . .
H11 H 1.101546 1.293885 0.101425 0.030 Uiso 1 1 calc R U . . .
C12 C 0.74590(16) 0.93189(13) 0.16269(8) 0.0229(2) Uani 1 1 d . . . . .
H12 H 0.725495 0.836460 0.149430 0.028 Uiso 1 1 calc R U . . .
C13 C 0.62799(16) 0.99458(13) 0.20662(8) 0.0225(2) Uani 1 1 d . . . . .
H13 H 0.650564 1.089883 0.219557 0.027 Uiso 1 1 calc R U . . .
C14 C 0.46813(16) 0.93310(13) 0.23705(7) 0.0215(2) Uani 1 1 d . . . . .
C15 C 0.35992(17) 1.01473(13) 0.28219(8) 0.0241(3) Uani 1 1 d . . . . .
H15 H 0.392387 1.109221 0.292792 0.029 Uiso 1 1 calc R U . . .
C16 C 0.20571(17) 0.96237(13) 0.31230(8) 0.0243(3) Uani 1 1 d . . . . .
H16 H 0.134057 1.020600 0.342633 0.029 Uiso 1 1 calc R U . . .
C17 C 0.15766(16) 0.82381(13) 0.29749(8) 0.0229(2) Uani 1 1 d . . . . .
C18 C 0.26503(17) 0.73952(13) 0.25288(8) 0.0246(3) Uani 1 1 d . . . . .
H18 H 0.233362 0.644601 0.243320 0.030 Uiso 1 1 calc R U . . .
C19 C 0.41655(16) 0.79317(13) 0.22266(8) 0.0242(3) Uani 1 1 d . . . . .
H19 H 0.487144 0.735001 0.191712 0.029 Uiso 1 1 calc R U . . .
C20 C -0.10055(16) 0.84001(13) 0.37374(8) 0.0240(3) Uani 1 1 d . . . . .
H20A H -0.141675 0.921306 0.344164 0.029 Uiso 1 1 calc R U . . .
H20B H -0.037215 0.873068 0.424081 0.029 Uiso 1 1 calc R U . . .
C21 C -0.25073(16) 0.74478(13) 0.39450(8) 0.0253(3) Uani 1 1 d . . . . .
H21A H -0.206224 0.662831 0.422249 0.030 Uiso 1 1 calc R U . . .
H21B H -0.310878 0.711986 0.343277 0.030 Uiso 1 1 calc R U . . .
C22 C -0.38019(16) 0.81353(13) 0.44928(8) 0.0244(3) Uani 1 1 d . . . . .
H22A H -0.320995 0.845500 0.500900 0.029 Uiso 1 1 calc R U . . .
H22B H -0.424989 0.895675 0.421841 0.029 Uiso 1 1 calc R U . . .
C23 C -0.53037(16) 0.71484(13) 0.46846(8) 0.0246(3) Uani 1 1 d . . . . .
H23A H -0.586668 0.680778 0.416576 0.030 Uiso 1 1 calc R U . . .
H23B H -0.485077 0.633908 0.496957 0.030 Uiso 1 1 calc R U . . .
C24 C -0.66464(16) 0.78080(13) 0.52107(8) 0.0241(3) Uani 1 1 d . . . . .
H24A H -0.709096 0.862322 0.492856 0.029 Uiso 1 1 calc R U . . .
H24B H -0.608683 0.813920 0.573218 0.029 Uiso 1 1 calc R U . . .
C25 C -0.81595(16) 0.68207(13) 0.53943(8) 0.0244(3) Uani 1 1 d . . . . .
H25A H -0.882309 0.659690 0.488114 0.029 Uiso 1 1 calc R U . . .
H25B H -0.770792 0.594739 0.560339 0.029 Uiso 1 1 calc R U . . .
C26 C -0.93632(18) 0.74213(15) 0.60170(9) 0.0320(3) Uani 1 1 d . . . . .
H26A H -0.867726 0.771841 0.651210 0.038 Uiso 1 1 calc R U . . .
H26B H -0.988333 0.825367 0.578737 0.038 Uiso 1 1 calc R U . . .
C27 C -1.0799(2) 0.64156(18) 0.62606(11) 0.0426(4) Uani 1 1 d . . . . .
H27A H -1.153175 0.616172 0.578060 0.064 Uiso 1 1 calc R U . . .
H27B H -1.149108 0.685547 0.667560 0.064 Uiso 1 1 calc R U . . .
H27C H -1.029788 0.558191 0.648266 0.064 Uiso 1 1 calc R U . . .
N1 N 1.20880(13) 1.11802(11) 0.07182(7) 0.0238(2) Uani 1 1 d . . . . .
O2 O 0.00938(12) 0.76076(9) 0.32313(6) 0.0272(2) Uani 1 1 d . . . . .

loop_
_atom_site_aniso_label
_atom_site_aniso_U_11
_atom_site_aniso_U_22
_atom_site_aniso_U_33
_atom_site_aniso_U_23
_atom_site_aniso_U_13
_atom_site_aniso_U_12
C1 0.0161(5) 0.0186(6) 0.0279(6) 0.0002(5) 0.0008(4) 0.0011(4)
C2 0.0173(5) 0.0194(6) 0.0275(6) 0.0018(5) 0.0017(5) -0.0007(4)
C3 0.0213(6) 0.0208(6) 0.0260(6) 0.0005(5) 0.0014(5) 0.0022(5)
C4 0.0222(6) 0.0205(6) 0.0371(7) -0.0052(5) -0.0002(5) -0.0020(5)
C5 0.0203(6) 0.0191(6) 0.0403(8) -0.0010(5) 0.0052(5) -0.0019(5)
C6 0.0187(6) 0.0180(6) 0.0298(6) 0.0014(5) 0.0066(5) 0.0030(4)
Cl1 0.03634(19) 0.03183(18) 0.02596(17) -0.00236(13) 0.00156(13) -0.00382(14)
Cl2 0.02731(17) 0.02570(16) 0.03333(18) 0.00184(12) 0.01152(13) 0.00117(12)
O1 0.0240(5) 0.0301(5) 0.0277(5) -0.0037(4) 0.0037(4) -0.0065(4)
C7 0.0191(6) 0.0255(6) 0.0239(6) -0.0017(5) 0.0003(5) 0.0019(5)
C8 0.0227(6) 0.0188(6) 0.0253(6) 0.0002(4) 0.0002(5) 0.0005(4)
C9 0.0185(6) 0.0207(6) 0.0219(6) 0.0003(4) -0.0009(4) 0.0006(4)
C10 0.0200(6) 0.0205(6) 0.0297(6) -0.0009(5) 0.0014(5) 0.0019(5)
C11 0.0241(6) 0.0198(6) 0.0308(7) -0.0006(5) -0.0008(5) -0.0020(5)
C12 0.0219(6) 0.0188(6) 0.0281(6) 0.0016(5) 0.0021(5) -0.0012(4)
C13 0.0213(6) 0.0205(6) 0.0256(6) 0.0016(5) 0.0006(5) -0.0006(4)
C14 0.0213(6) 0.0215(6) 0.0221(6) 0.0020(4) 0.0009(4) 0.0016(4)
C15 0.0255(6) 0.0199(6) 0.0269(6) -0.0002(5) 0.0029(5) -0.0006(5)
C16 0.0252(6) 0.0225(6) 0.0256(6) -0.0017(5) 0.0057(5) 0.0019(5)
C17 0.0215(6) 0.0236(6) 0.0236(6) 0.0026(5) 0.0034(5) -0.0001(5)
C18 0.0253(6) 0.0194(6) 0.0293(6) 0.0005(5) 0.0042(5) 0.0008(5)
C19 0.0228(6) 0.0216(6) 0.0287(6) -0.0005(5) 0.0044(5) 0.0038(5)
C20 0.0239(6) 0.0227(6) 0.0257(6) -0.0009(5) 0.0058(5) 0.0012(5)
C21 0.0232(6) 0.0226(6) 0.0303(7) -0.0010(5) 0.0057(5) -0.0004(5)
C22 0.0242(6) 0.0228(6) 0.0264(6) -0.0007(5) 0.0044(5) 0.0005(5)
C23 0.0222(6) 0.0234(6) 0.0283(6) -0.0020(5) 0.0051(5) 0.0001(5)
C24 0.0244(6) 0.0219(6) 0.0262(6) -0.0011(5) 0.0051(5) 0.0014(5)
C25 0.0216(6) 0.0235(6) 0.0284(6) -0.0021(5) 0.0043(5) 0.0013(5)
C26 0.0294(7) 0.0310(7) 0.0358(8) -0.0048(6) 0.0110(6) -0.0002(6)
C27 0.0333(8) 0.0462(9) 0.0487(10) -0.0016(7) 0.0169(7) -0.0042(7)
N1 0.0195(5) 0.0245(5) 0.0269(5) -0.0012(4) -0.0003(4) -0.0027(4)
O2 0.0245(5) 0.0225(5) 0.0349(5) -0.0029(4) 0.0113(4) -0.0011(4)

loop_
_atom_type_symbol
_atom_type_description
_atom_type_scat_dispersion_real
_atom_type_scat_dispersion_imag
_atom_type_scat_source
C C 0.0033 0.0016 'International Tables Vol C Tables 4.2.6.8 and 6.1.1.4'
H H 0.0000 0.0000 'International Tables Vol C Tables 4.2.6.8 and 6.1.1.4'
N N 0.0061 0.0033 'International Tables Vol C Tables 4.2.6.8 and 6.1.1.4'
O O 0.0106 0.0060 'International Tables Vol C Tables 4.2.6.8 and 6.1.1.4'
Cl Cl 0.1484 0.1585 'International Tables Vol C Tables 4.2.6.8 and 6.1.1.4'

loop_
_geom_angle_atom_site_label_1
_geom_angle_atom_site_label_2
_geom_angle_atom_site_label_3
_geom_angle
_geom_angle_site_symmetry_1
_geom_angle_site_symmetry_3
_geom_angle_publ_flag
C2 C1 C6 117.28(11) . . ?
O1 C1 C2 123.03(11) . . ?
O1 C1 C6 119.69(11) . . ?
C1 C2 H2 119.9 . . ?
C3 C2 C1 120.20(11) . . ?
C3 C2 H2 119.9 . . ?
C2 C3 C4 122.44(12) . . ?
C2 C3 Cl1 117.73(10) . . ?
C4 C3 Cl1 119.83(10) . . ?
C3 C4 H4 121.3 . . ?
C3 C4 C5 117.46(12) . . ?
C5 C4 H4 121.3 . . ?
C4 C5 H5 119.5 . . ?
C6 C5 C4 120.91(12) . . ?
C6 C5 H5 119.5 . . ?
C1 C6 Cl2 118.35(10) . . ?
C5 C6 C1 121.70(12) . . ?
C5 C6 Cl2 119.95(10) . . ?
C1 O1 H1 110.0(13) . . ?
C8 C7 H7 118.6 . . ?
N1 C7 H7 118.6 . . ?
N1 C7 C8 122.72(11) . . ?
C7 C8 H8 119.7 . . ?
C7 C8 C9 120.58(11) . . ?
C9 C8 H8 119.7 . . ?
C8 C9 C10 116.51(11) . . ?
C8 C9 C12 120.13(11) . . ?
C10 C9 C12 123.35(11) . . ?
C9 C10 H10 120.4 . . ?
C11 C10 C9 119.18(12) . . ?
C11 C10 H10 120.4 . . ?
C10 C11 H11 118.0 . . ?
N1 C11 C10 124.02(12) . . ?
N1 C11 H11 118.0 . . ?
C9 C12 H12 117.3 . . ?
C13 C12 C9 125.31(11) . . ?
C13 C12 H12 117.3 . . ?
C12 C13 H13 116.3 . . ?
C12 C13 C14 127.41(12) . . ?
C14 C13 H13 116.3 . . ?
C15 C14 C13 119.52(11) . . ?
C15 C14 C19 117.51(11) . . ?
C19 C14 C13 122.97(11) . . ?
C14 C15 H15 118.9 . . ?
C16 C15 C14 122.16(11) . . ?
C16 C15 H15 118.9 . . ?
C15 C16 H16 120.3 . . ?
C17 C16 C15 119.30(11) . . ?
C17 C16 H16 120.3 . . ?
C16 C17 C18 119.55(12) . . ?
O2 C17 C16 124.82(11) . . ?
O2 C17 C18 115.63(11) . . ?
C17 C18 H18 119.7 . . ?
C19 C18 C17 120.51(12) . . ?
C19 C18 H18 119.7 . . ?
C14 C19 H19 119.5 . . ?
C18 C19 C14 120.96(12) . . ?
C18 C19 H19 119.5 . . ?
H20A C20 H20B 108.6 . . ?
C21 C20 H20A 110.4 . . ?
C21 C20 H20B 110.4 . . ?
O2 C20 H20A 110.4 . . ?
O2 C20 H20B 110.4 . . ?
O2 C20 C21 106.76(10) . . ?
C20 C21 H21A 108.9 . . ?
C20 C21 H21B 108.9 . . ?
C20 C21 C22 113.39(10) . . ?
H21A C21 H21B 107.7 . . ?
C22 C21 H21A 108.9 . . ?
C22 C21 H21B 108.9 . . ?
C21 C22 H22A 109.2 . . ?
C21 C22 H22B 109.2 . . ?
H22A C22 H22B 107.9 . . ?
C23 C22 C21 111.93(10) . . ?
C23 C22 H22A 109.2 . . ?
C23 C22 H22B 109.2 . . ?
C22 C23 H23A 108.9 . . ?
C22 C23 H23B 108.9 . . ?
H23A C23 H23B 107.7 . . ?
C24 C23 C22 113.48(11) . . ?
C24 C23 H23A 108.9 . . ?
C24 C23 H23B 108.9 . . ?
C23 C24 H24A 108.9 . . ?
C23 C24 H24B 108.9 . . ?
C23 C24 C25 113.35(10) . . ?
H24A C24 H24B 107.7 . . ?
C25 C24 H24A 108.9 . . ?
C25 C24 H24B 108.9 . . ?
C24 C25 H25A 109.0 . . ?
C24 C25 H25B 109.0 . . ?
H25A C25 H25B 107.8 . . ?
C26 C25 C24 112.90(11) . . ?
C26 C25 H25A 109.0 . . ?
C26 C25 H25B 109.0 . . ?
C25 C26 H26A 108.8 . . ?
C25 C26 H26B 108.8 . . ?
H26A C26 H26B 107.7 . . ?
C27 C26 C25 113.88(12) . . ?
C27 C26 H26A 108.8 . . ?
C27 C26 H26B 108.8 . . ?
C26 C27 H27A 109.5 . . ?
C26 C27 H27B 109.5 . . ?
C26 C27 H27C 109.5 . . ?
H27A C27 H27B 109.5 . . ?
H27A C27 H27C 109.5 . . ?
H27B C27 H27C 109.5 . . ?
C7 N1 C11 116.97(11) . . ?
C17 O2 C20 118.03(10) . . ?

loop_
_geom_bond_atom_site_label_1
_geom_bond_atom_site_label_2
_geom_bond_distance
_geom_bond_site_symmetry_2
_geom_bond_publ_flag
C1 C2 1.4033(17) . ?
C1 C6 1.4034(17) . ?
C1 O1 1.3374(15) . ?
C2 H2 0.9500 . ?
C2 C3 1.3824(17) . ?
C3 C4 1.3905(18) . ?
C3 Cl1 1.7429(13) . ?
C4 H4 0.9500 . ?
C4 C5 1.390(2) . ?
C5 H5 0.9500 . ?
C5 C6 1.3827(19) . ?
C6 Cl2 1.7374(13) . ?
O1 H1 0.92(2) . ?
C7 H7 0.9500 . ?
C7 C8 1.3843(17) . ?
C7 N1 1.3424(16) . ?
C8 H8 0.9500 . ?
C8 C9 1.3946(17) . ?
C9 C10 1.4059(17) . ?
C9 C12 1.4664(17) . ?
C10 H10 0.9500 . ?
C10 C11 1.3799(18) . ?
C11 H11 0.9500 . ?
C11 N1 1.3460(17) . ?
C12 H12 0.9500 . ?
C12 C13 1.3375(18) . ?
C13 H13 0.9500 . ?
C13 C14 1.4639(17) . ?
C14 C15 1.3928(17) . ?
C14 C19 1.4099(17) . ?
C15 H15 0.9500 . ?
C15 C16 1.3925(18) . ?
C16 H16 0.9500 . ?
C16 C17 1.3919(18) . ?
C17 C18 1.3991(17) . ?
C17 O2 1.3660(15) . ?
C18 H18 0.9500 . ?
C18 C19 1.3797(18) . ?
C19 H19 0.9500 . ?
C20 H20A 0.9900 . ?
C20 H20B 0.9900 . ?
C20 C21 1.5117(18) . ?
C20 O2 1.4388(15) . ?
C21 H21A 0.9900 . ?
C21 H21B 0.9900 . ?
C21 C22 1.5297(17) . ?
C22 H22A 0.9900 . ?
C22 H22B 0.9900 . ?
C22 C23 1.5251(18) . ?
C23 H23A 0.9900 . ?
C23 H23B 0.9900 . ?
C23 C24 1.5233(17) . ?
C24 H24A 0.9900 . ?
C24 H24B 0.9900 . ?
C24 C25 1.5287(18) . ?
C25 H25A 0.9900 . ?
C25 H25B 0.9900 . ?
C25 C26 1.5258(18) . ?
C26 H26A 0.9900 . ?
C26 H26B 0.9900 . ?
C26 C27 1.521(2) . ?
C27 H27A 0.9800 . ?
C27 H27B 0.9800 . ?
C27 H27C 0.9800 . ?

loop_
_geom_hbond_atom_site_label_D
_geom_hbond_atom_site_label_H
_geom_hbond_atom_site_label_A
_geom_hbond_distance_DH
_geom_hbond_distance_HA
_geom_hbond_distance_DA
_geom_hbond_angle_DHA
_geom_hbond_site_symmetry_A
_geom_hbond_publ_flag
O1 H1 N1 0.92(2) 1.74(2) 2.6598(14) 176(2) 2_776 yes

loop_
_geom_torsion_atom_site_label_1
_geom_torsion_atom_site_label_2
_geom_torsion_atom_site_label_3
_geom_torsion_atom_site_label_4
_geom_torsion
_geom_torsion_site_symmetry_1
_geom_torsion_site_symmetry_2
_geom_torsion_site_symmetry_3
_geom_torsion_site_symmetry_4
_geom_torsion_publ_flag
C1 C2 C3 C4 0.26(19) . . . . ?
C1 C2 C3 Cl1 -179.42(9) . . . . ?
C2 C1 C6 C5 -0.35(18) . . . . ?
C2 C1 C6 Cl2 179.92(9) . . . . ?
C2 C3 C4 C5 -0.97(19) . . . . ?
C3 C4 C5 C6 1.0(2) . . . . ?
C4 C5 C6 C1 -0.4(2) . . . . ?
C4 C5 C6 Cl2 179.35(10) . . . . ?
C6 C1 C2 C3 0.41(18) . . . . ?
Cl1 C3 C4 C5 178.70(10) . . . . ?
O1 C1 C2 C3 -179.34(11) . . . . ?
O1 C1 C6 C5 179.41(12) . . . . ?
O1 C1 C6 Cl2 -0.32(16) . . . . ?
C7 C8 C9 C10 0.16(18) . . . . ?
C7 C8 C9 C12 179.05(11) . . . . ?
C8 C7 N1 C11 1.36(18) . . . . ?
C8 C9 C10 C11 0.89(18) . . . . ?
C8 C9 C12 C13 167.31(13) . . . . ?
C9 C10 C11 N1 -0.9(2) . . . . ?
C9 C12 C13 C14 179.74(12) . . . . ?
C10 C9 C12 C13 -13.9(2) . . . . ?
C10 C11 N1 C7 -0.23(19) . . . . ?
C12 C9 C10 C11 -177.96(12) . . . . ?
C12 C13 C14 C15 179.98(13) . . . . ?
C12 C13 C14 C19 -0.2(2) . . . . ?
C13 C14 C15 C16 179.58(12) . . . . ?
C13 C14 C19 C18 179.71(12) . . . . ?
C14 C15 C16 C17 0.4(2) . . . . ?
C15 C14 C19 C18 -0.48(19) . . . . ?
C15 C16 C17 C18 0.17(19) . . . . ?
C15 C16 C17 O2 -179.45(12) . . . . ?
C16 C17 C18 C19 -0.9(2) . . . . ?
C16 C17 O2 C20 -4.32(19) . . . . ?
C17 C18 C19 C14 1.0(2) . . . . ?
C18 C17 O2 C20 176.05(11) . . . . ?
C19 C14 C15 C16 -0.24(19) . . . . ?
C20 C21 C22 C23 179.61(11) . . . . ?
C21 C20 O2 C17 -178.61(11) . . . . ?
C21 C22 C23 C24 -178.45(11) . . . . ?
C22 C23 C24 C25 179.39(11) . . . . ?
C23 C24 C25 C26 171.85(12) . . . . ?
C24 C25 C26 C27 -175.38(13) . . . . ?
N1 C7 C8 C9 -1.35(19) . . . . ?
O2 C17 C18 C19 178.77(11) . . . . ?
O2 C20 C21 C22 179.45(11) . . . . ?
